data_2216757
loop_
_publ_author_name
'Qin He'
'Bao-Jun Huang'

_publ_section_title
;
 Poly[di-\m~4~-benzene-1,4-dicarboxylato-\m~6~-succinato-disamarium(III)]
;
_journal_coeditor_code SI2044
_journal_issue 12
_journal_name_full 'Acta Crystallographica Section E'
_journal_page_first m2923
_journal_page_last m2923
_journal_paper_doi 10.1107/S1600536807055006
_journal_volume 63
_journal_year 2007
_chemical_formula_iupac '[Sm2 (C4 H4 O4) (C8 H4 O4)2]'
_chemical_formula_moiety 'C20 H12 O12 Sm2'
_chemical_formula_sum 'C20 H12 O12 Sm2'
_chemical_formula_weight 745.00
_chemical_name_systematic
;
Poly[di-\m~4~-benzene-1,4-dicarboxylato-\m~6~-succinato-disamarium(III)]
;
_space_group_IT_number 61
_symmetry_cell_setting orthorhombic
_symmetry_space_group_name_Hall '-P 2ac 2ab'
_symmetry_space_group_name_H-M 'P b c a'
_atom_sites_solution_hydrogens geom
_atom_sites_solution_primary direct
_atom_sites_solution_secondary difmap
_audit_creation_method SHELXL-97
_cell_angle_alpha 90.00
_cell_angle_beta 90.00
_cell_angle_gamma 90.00
_cell_formula_units_Z 4
_cell_length_a 13.9896(2)
_cell_length_b 6.89230(10)
_cell_length_c 21.8748(3)
_cell_measurement_reflns_used 258
_cell_measurement_temperature 291(2)
_cell_measurement_theta_max 26.7
_cell_measurement_theta_min 3.3
_cell_volume 2109.18(5)
_computing_cell_refinement 'SMART (Bruker, 1998)'
_computing_data_collection 'SMART (Bruker, 1998)'
_computing_data_reduction 'SAINT (Bruker, 1998)'
_computing_molecular_graphics 'SHELXTL (Bruker, 1998)'
_computing_publication_material 'SHELXTL (Bruker, 1998)'
_computing_structure_refinement 'SHELXL97 (Sheldrick, 1997)'
_computing_structure_solution 'SHELXS97 (Sheldrick, 1997)'
_diffrn_ambient_temperature 291(2)
_diffrn_measured_fraction_theta_full 0.990
_diffrn_measured_fraction_theta_max 0.990
_diffrn_measurement_device_type 'Bruker SMART CCD area-detector'
_diffrn_measurement_method '\f and \w scans'
_diffrn_radiation_monochromator graphite
_diffrn_radiation_source 'fine-focus sealed tube'
_diffrn_radiation_type MoK\a
_diffrn_radiation_wavelength 0.71073
_diffrn_reflns_av_R_equivalents 0.0340
_diffrn_reflns_av_sigmaI/netI 0.0342
_diffrn_reflns_limit_h_max 18
_diffrn_reflns_limit_h_min -16
_diffrn_reflns_limit_k_max 9
_diffrn_reflns_limit_k_min -8
_diffrn_reflns_limit_l_max 28
_diffrn_reflns_limit_l_min -25
_diffrn_reflns_number 11742
_diffrn_reflns_theta_full 28.01
_diffrn_reflns_theta_max 28.01
_diffrn_reflns_theta_min 1.86
_exptl_absorpt_coefficient_mu 5.581
_exptl_absorpt_correction_T_max 0.455
_exptl_absorpt_correction_T_min 0.215
_exptl_absorpt_correction_type multi-scan
_exptl_absorpt_process_details '(SADABS; Sheldrick, 1996)'
_exptl_crystal_colour colorless
_exptl_crystal_density_diffrn 2.346
_exptl_crystal_density_method 'not measured'
_exptl_crystal_description column
_exptl_crystal_F_000 1408
_exptl_crystal_size_max 0.30
_exptl_crystal_size_mid 0.24
_exptl_crystal_size_min 0.14
_refine_diff_density_max 0.656
_refine_diff_density_min -0.646
_refine_ls_extinction_coef 0.00015(4)
_refine_ls_extinction_expression Fc^*^=kFc[1+0.001xFc^2^\l^3^/sin(2\q)]^-1/4^
_refine_ls_extinction_method SHELXL
_refine_ls_goodness_of_fit_ref 1.026
_refine_ls_hydrogen_treatment constr
_refine_ls_matrix_type full
_refine_ls_number_parameters 155
_refine_ls_number_reflns 2521
_refine_ls_number_restraints 0
_refine_ls_restrained_S_all 1.026
_refine_ls_R_factor_all 0.0303
_refine_ls_R_factor_gt 0.0209
_refine_ls_shift/su_max 0.010
_refine_ls_shift/su_mean 0.001
_refine_ls_structure_factor_coef Fsqd
_refine_ls_weighting_details 'calc w=1/[\s^2^(Fo^2^)+(0.0100P)^2^+2.1343P] where P=(Fo^2^+2Fc^2^)/3'
_refine_ls_weighting_scheme calc
_refine_ls_wR_factor_gt 0.0438
_refine_ls_wR_factor_ref 0.0465
_reflns_number_gt 2028
_reflns_number_total 2521
_reflns_threshold_expression >2sigma(I)
_cod_data_source_file si2044.cif
_cod_data_source_block I
_cod_database_code 2216757
_cod_database_fobs_code 2216757

loop_
_symmetry_equiv_pos_as_xyz
'x, y, z'
'-x+1/2, -y, z+1/2'
'-x, y+1/2, -z+1/2'
'x+1/2, -y+1/2, -z'
'-x, -y, -z'
'x-1/2, y, -z-1/2'
'x, -y-1/2, z-1/2'
'-x-1/2, y-1/2, z'

loop_
_atom_site_type_symbol
_atom_site_label
_atom_site_fract_x
_atom_site_fract_y
_atom_site_fract_z
_atom_site_U_iso_or_equiv
_atom_site_adp_type
_atom_site_calc_flag
_atom_site_refinement_flags
_atom_site_occupancy
Sm Sm 0.831769(9) 1.01978(2) 0.445280(7) 0.01351(6) Uani d . 1
O O1 0.86274(16) 1.0413(3) 0.55071(9) 0.0213(5) Uani d . 1
O O2 1.00773(15) 0.9231(3) 0.56802(10) 0.0226(5) Uani d . 1
C C1 0.9245(2) 0.9670(4) 0.58552(13) 0.0162(6) Uani d . 1
C C2 0.8979(2) 0.9258(5) 0.65030(13) 0.0179(6) Uani d . 1
C C3 0.8072(2) 0.9726(5) 0.67140(16) 0.0275(8) Uani d . 1
H H3A 0.7629 1.0297 0.6452 0.033 Uiso calc R 1
C C4 0.7827(2) 0.9339(5) 0.73188(15) 0.0283(8) Uani d . 1
H H4A 0.7220 0.9658 0.7460 0.034 Uiso calc R 1
C C5 0.8480(2) 0.8480(5) 0.77128(15) 0.0234(7) Uani d . 1
C C6 0.8204(2) 0.7994(5) 0.83569(15) 0.0244(7) Uani d . 1
C C7 0.9386(2) 0.8012(6) 0.74961(16) 0.0310(8) Uani d . 1
H H7A 0.9828 0.7441 0.7757 0.037 Uiso calc R 1
C C8 0.9635(2) 0.8391(5) 0.68950(15) 0.0276(8) Uani d . 1
H H8A 1.0241 0.8065 0.6754 0.033 Uiso calc R 1
O O3 0.74192(17) 0.8604(4) 0.85596(10) 0.0314(6) Uani d . 1
O O4 0.87809(19) 0.6959(4) 0.86582(11) 0.0336(6) Uani d . 1
O O5 0.67416(15) 1.1773(3) 0.48285(10) 0.0213(5) Uani d . 1
O O6 0.66547(15) 0.8740(3) 0.45425(11) 0.0247(5) Uani d . 1
C C9 0.6247(2) 1.0309(5) 0.46912(17) 0.0234(7) Uani d . 1
C C10 0.5163(2) 1.0420(5) 0.46982(17) 0.0292(8) Uani d . 1
H H10A 0.4954 1.1757 0.4661 0.035 Uiso calc R 1
H H10B 0.4897 0.9682 0.4361 0.035 Uiso calc R 1

loop_
_atom_site_aniso_label
_atom_site_aniso_U_11
_atom_site_aniso_U_22
_atom_site_aniso_U_33
_atom_site_aniso_U_12
_atom_site_aniso_U_13
_atom_site_aniso_U_23
Sm 0.01370(9) 0.01523(10) 0.01160(9) -0.00074(5) -0.00012(5) -0.00132(6)
O1 0.0238(11) 0.0261(13) 0.0141(12) 0.0017(9) -0.0008(8) 0.0010(10)
O2 0.0178(11) 0.0329(13) 0.0171(11) -0.0004(10) 0.0051(9) 0.0015(10)
C1 0.0209(15) 0.0168(16) 0.0109(15) -0.0034(11) 0.0016(11) 0.0003(12)
C2 0.0233(15) 0.0170(17) 0.0133(15) -0.0002(12) 0.0024(12) 0.0035(12)
C3 0.0269(16) 0.034(2) 0.0213(18) 0.0129(14) 0.0048(13) 0.0048(15)
C4 0.0275(18) 0.037(2) 0.0208(17) 0.0083(15) 0.0108(14) 0.0023(16)
C5 0.0367(19) 0.0186(17) 0.0151(16) 0.0012(13) 0.0066(14) 0.0037(13)
C6 0.0316(18) 0.0246(18) 0.0170(16) -0.0059(14) 0.0046(14) -0.0003(14)
C7 0.0291(18) 0.042(2) 0.0214(18) 0.0072(15) 0.0010(14) 0.0135(17)
C8 0.0222(16) 0.040(2) 0.0202(18) 0.0047(14) 0.0049(13) 0.0100(16)
O3 0.0328(14) 0.0406(16) 0.0208(12) -0.0007(11) 0.0086(10) -0.0023(11)
O4 0.0457(15) 0.0327(15) 0.0226(13) 0.0043(12) 0.0087(11) 0.0107(11)
O5 0.0219(12) 0.0163(12) 0.0257(13) -0.0014(9) 0.0024(9) -0.0031(9)
O6 0.0191(11) 0.0155(12) 0.0397(15) 0.0029(9) 0.0081(10) -0.0011(10)
C9 0.0202(16) 0.0201(19) 0.0299(19) -0.0007(13) 0.0100(13) 0.0004(15)
C10 0.0306(19) 0.023(2) 0.034(2) 0.0050(14) 0.0060(15) 0.0029(16)

loop_
_atom_type_symbol
_atom_type_description
_atom_type_scat_dispersion_real
_atom_type_scat_dispersion_imag
_atom_type_scat_source
C C 0.0033 0.0016 'International Tables Vol C Tables 4.2.6.8 and 6.1.1.4'
H H 0.0000 0.0000 'International Tables Vol C Tables 4.2.6.8 and 6.1.1.4'
O O 0.0106 0.0060 'International Tables Vol C Tables 4.2.6.8 and 6.1.1.4'
Sm Sm -0.1638 3.4418 'International Tables Vol C Tables 4.2.6.8 and 6.1.1.4'

loop_
_geom_angle_atom_site_label_1
_geom_angle_atom_site_label_2
_geom_angle_atom_site_label_3
_geom_angle_site_symmetry_1
_geom_angle_site_symmetry_3
_geom_angle
O2 Sm O1 5_776 . 86.17(8)
O2 Sm O3 5_776 2_674 105.20(8)
O1 Sm O3 . 2_674 150.58(8)
O2 Sm O4 5_776 7_575 75.42(8)
O1 Sm O4 . 7_575 134.93(9)
O3 Sm O4 2_674 7_575 74.49(9)
O2 Sm O6 5_776 8_765 79.86(8)
O1 Sm O6 . 8_765 81.71(8)
O3 Sm O6 2_674 8_765 73.99(8)
O4 Sm O6 7_575 8_765 132.66(8)
O2 Sm O5 5_776 8_755 103.63(8)
O1 Sm O5 . 8_755 75.12(7)
O3 Sm O5 2_674 8_755 126.04(8)
O4 Sm O5 7_575 8_755 70.06(8)
O6 Sm O5 8_765 8_755 156.20(8)
O2 Sm O6 5_776 . 166.37(7)
O1 Sm O6 . . 96.77(8)
O3 Sm O6 2_674 . 78.60(8)
O4 Sm O6 7_575 . 93.37(8)
O6 Sm O6 8_765 . 113.71(6)
O5 Sm O6 8_755 . 64.61(7)
O2 Sm O5 5_776 . 143.10(7)
O1 Sm O5 . . 79.60(7)
O3 Sm O5 2_674 . 75.17(8)
O4 Sm O5 7_575 . 136.53(8)
O6 Sm O5 8_765 . 64.56(7)
O5 Sm O5 8_755 . 105.25(6)
O6 Sm O5 . . 50.38(7)
O2 Sm C9 5_776 . 168.31(9)
O1 Sm C9 . . 90.34(9)
O3 Sm C9 2_674 . 73.00(9)
O4 Sm C9 7_575 . 114.45(9)
O6 Sm C9 8_765 . 88.60(8)
O5 Sm C9 8_755 . 86.19(8)
O6 Sm C9 . . 25.31(8)
O5 Sm C9 . . 25.30(8)
C1 O1 Sm . . 133.9(2)
C1 O2 Sm . 5_776 154.0(2)
O1 C1 O2 . . 123.1(3)
O1 C1 C2 . . 118.7(3)
O2 C1 C2 . . 118.2(3)
C3 C2 C8 . . 119.9(3)
C3 C2 C1 . . 119.9(3)
C8 C2 C1 . . 120.2(3)
C2 C3 C4 . . 119.7(3)
C2 C3 H3A . . 120.1
C4 C3 H3A . . 120.1
C5 C4 C3 . . 120.7(3)
C5 C4 H4A . . 119.7
C3 C4 H4A . . 119.7
C4 C5 C7 . . 119.1(3)
C4 C5 C6 . . 120.7(3)
C7 C5 C6 . . 120.2(3)
O3 C6 O4 . . 124.3(3)
O3 C6 C5 . . 118.8(3)
O4 C6 C5 . . 116.9(3)
C8 C7 C5 . . 120.6(3)
C8 C7 H7A . . 119.7
C5 C7 H7A . . 119.7
C7 C8 C2 . . 120.0(3)
C7 C8 H8A . . 120.0
C2 C8 H8A . . 120.0
C6 O3 Sm . 2_675 142.3(2)
C6 O4 Sm . 7_576 124.1(2)
C9 O5 Sm . 8_765 131.3(2)
C9 O5 Sm . . 93.21(18)
Sm O5 Sm 8_765 . 108.63(8)
C9 O6 Sm . 8_755 151.6(2)
C9 O6 Sm . . 95.45(18)
Sm O6 Sm 8_755 . 111.92(8)
O5 C9 O6 . . 119.9(3)
O5 C9 C10 . . 120.4(3)
O6 C9 C10 . . 119.8(3)
O5 C9 Sm . . 61.49(16)
O6 C9 Sm . . 59.24(15)
C10 C9 Sm . . 170.3(3)
C10 C10 C9 5_676 . 106.8(4)
C10 C10 H10A 5_676 . 110.4
C9 C10 H10A . . 110.4
C10 C10 H10B 5_676 . 110.4
C9 C10 H10B . . 110.4
H10A C10 H10B . . 108.6

loop_
_geom_bond_atom_site_label_1
_geom_bond_atom_site_label_2
_geom_bond_site_symmetry_2
_geom_bond_distance
_geom_bond_publ_flag
Sm O1 . 2.351(2) yes
Sm O2 5_776 2.298(2) yes
Sm O3 2_674 2.359(2) yes
Sm O4 7_575 2.377(2) yes
Sm O5 8_755 2.501(2) yes
Sm O5 . 2.591(2) yes
Sm O6 8_765 2.450(2) yes
Sm O6 . 2.542(2) yes
O1 C1 . 1.260(4) ?
O2 C1 . 1.263(4) ?
C1 C2 . 1.492(4) ?
C2 C3 . 1.389(4) ?
C2 C8 . 1.391(4) ?
C3 C4 . 1.392(5) ?
C3 H3A . 0.9300 ?
C4 C5 . 1.388(5) ?
C4 H4A . 0.9300 ?
C5 C7 . 1.391(5) ?
C5 C6 . 1.499(4) ?
C6 O3 . 1.257(4) ?
C6 O4 . 1.262(4) ?
C7 C8 . 1.385(4) ?
C7 H7A . 0.9300 ?
C8 H8A . 0.9300 ?
O5 C9 . 1.260(4) ?
O6 C9 . 1.265(4) ?
C9 C10 . 1.519(5) ?
C10 C10 5_676 1.512(7) ?
C10 H10A . 0.9700 ?
C10 H10B . 0.9700 ?
